data_4326466
loop_
_publ_author_name
'Cameron A. Lippert'
'Kenneth I. Hardcastle'
'Jake D. Soper'

_publ_contact_author_address
;School of Chemistry and Biochemistry
Georgia Institute of Technology
901 Atlantic Drive NW
Atlanta, GA  30332-0400
;
_publ_contact_author_email jake.soper@chemistry.gatech.edu
_publ_contact_author_name 'Jake D. Soper'
_publ_contact_author_phone 404-894-4022
_publ_section_title
;
 Harnessing Redox-Active Ligands for Low-Barrier Radical Addition at
 Oxorhenium Complexes
;
_journal_name_full 'Inorganic Chemistry'
_journal_page_first 9864
_journal_page_last 9878
_journal_paper_doi 10.1021/ic200923q
_journal_volume 50
_journal_year 2011
_chemical_formula_moiety 'C40.65 H51.30 Cl3.30 N2 O2 Re'
_chemical_formula_sum 'C40.65 H51.3 Cl3.3 N2 O2 Re'
_chemical_formula_weight 903.12
_chemical_name_systematic
; 
 ? 
;
_space_group_IT_number 14
_symmetry_cell_setting monoclinic
_symmetry_space_group_name_Hall '-P 2ybc'
_symmetry_space_group_name_H-M 'P 1 21/c 1'
_atom_sites_solution_hydrogens geom
_atom_sites_solution_primary direct
_atom_sites_solution_secondary difmap
_audit_creation_method SHELXL-97
_cell_angle_alpha 90.00
_cell_angle_beta 107.828(2)
_cell_angle_gamma 90.00
_cell_formula_units_Z 4
_cell_length_a 10.5294(15)
_cell_length_b 40.534(6)
_cell_length_c 10.4408(15)
_cell_measurement_reflns_used 9990
_cell_measurement_temperature 173(2)
_cell_measurement_theta_max 25.85
_cell_measurement_theta_min 2.28
_cell_volume 4242.1(11)
_computing_cell_refinement 'Bruker SMART'
_computing_data_collection 'Bruker SMART'
_computing_data_reduction 'Bruker SAINT'
_computing_molecular_graphics 'Bruker SHELXTL'
_computing_publication_material 'Bruker SHELXTL'
_computing_structure_refinement 'SHELXL-97 (Sheldrick, 1997)'
_computing_structure_solution 'SHELXS-97 (Sheldrick, 1990)'
_diffrn_ambient_temperature 173(2)
_diffrn_measured_fraction_theta_full 0.956
_diffrn_measured_fraction_theta_max 0.956
_diffrn_measurement_device_type 'CCD area detector'
_diffrn_measurement_method 'phi and omega scans'
_diffrn_radiation_monochromator graphite
_diffrn_radiation_source 'fine-focus sealed tube'
_diffrn_radiation_type MoK\a
_diffrn_radiation_wavelength 0.71073
_diffrn_reflns_av_R_equivalents 0.0827
_diffrn_reflns_av_sigmaI/netI 0.0651
_diffrn_reflns_limit_h_max 15
_diffrn_reflns_limit_h_min -15
_diffrn_reflns_limit_k_max 60
_diffrn_reflns_limit_k_min -59
_diffrn_reflns_limit_l_max 15
_diffrn_reflns_limit_l_min -15
_diffrn_reflns_number 91051
_diffrn_reflns_theta_full 32.55
_diffrn_reflns_theta_max 32.55
_diffrn_reflns_theta_min 2.01
_exptl_absorpt_coefficient_mu 3.106
_exptl_absorpt_correction_T_max 0.7937
_exptl_absorpt_correction_T_min 0.3734
_exptl_absorpt_correction_type multi-scan
_exptl_absorpt_process_details sadabs
_exptl_crystal_colour red
_exptl_crystal_density_diffrn 1.414
_exptl_crystal_description plate
_exptl_crystal_F_000 1825
_exptl_crystal_size_max 0.40
_exptl_crystal_size_mid 0.23
_exptl_crystal_size_min 0.08
_refine_diff_density_max 2.073
_refine_diff_density_min -1.264
_refine_diff_density_rms 0.166
_refine_ls_extinction_method none
_refine_ls_goodness_of_fit_ref 1.130
_refine_ls_hydrogen_treatment constr
_refine_ls_matrix_type full
_refine_ls_number_parameters 473
_refine_ls_number_reflns 14724
_refine_ls_number_restraints 2
_refine_ls_restrained_S_all 1.130
_refine_ls_R_factor_all 0.0835
_refine_ls_R_factor_gt 0.0549
_refine_ls_shift/su_max 0.001
_refine_ls_shift/su_mean 0.000
_refine_ls_structure_factor_coef Fsqd
_refine_ls_weighting_details 'calc w=1/[\s^2^(Fo^2^)+(0.0357P)^2^+15.5751P] where P=(Fo^2^+2Fc^2^)/3'
_refine_ls_weighting_scheme calc
_refine_ls_wR_factor_gt 0.1156
_refine_ls_wR_factor_ref 0.1243
_reflns_number_gt 10964
_reflns_number_total 14724
_reflns_threshold_expression >2sigma(I)
_cod_data_source_file ic200923q_si_002_1.cif
_cod_data_source_block '[Re(ap)(isq)Cl2]'
_cod_original_cell_volume 4242.1(10)
_cod_original_formula_sum 'C40.65 H51.30 Cl3.30 N2 O2 Re'
_cod_database_code 4326466

loop_
_symmetry_equiv_pos_as_xyz
'x, y, z'
'-x, y+1/2, -z+1/2'
'-x, -y, -z'
'x, -y-1/2, z-1/2'

loop_
_atom_site_label
_atom_site_type_symbol
_atom_site_fract_x
_atom_site_fract_y
_atom_site_fract_z
_atom_site_U_iso_or_equiv
_atom_site_adp_type
_atom_site_occupancy
_atom_site_symmetry_multiplicity
_atom_site_calc_flag
_atom_site_refinement_flags
_atom_site_disorder_assembly
_atom_site_disorder_group
C1 C 0.2090(5) 0.05803(11) 0.7346(5) 0.0226(9) Uani 1 1 d . . .
C2 C 0.2370(5) 0.02712(12) 0.6860(5) 0.0249(9) Uani 1 1 d . . .
C3 C 0.2529(5) 0.00097(12) 0.7755(5) 0.0286(10) Uani 1 1 d . . .
H3A H 0.2698 -0.0202 0.7455 0.034 Uiso 1 1 calc R . .
C4 C 0.2457(5) 0.00371(12) 0.9100(5) 0.0273(10) Uani 1 1 d . . .
C5 C 0.2231(5) 0.03406(12) 0.9559(5) 0.0257(10) Uani 1 1 d . . .
H5A H 0.2199 0.0366 1.0453 0.031 Uiso 1 1 calc R . .
C6 C 0.2044(5) 0.06157(11) 0.8688(4) 0.0212(9) Uani 1 1 d . . .
C7 C 0.1947(5) 0.10229(11) 1.0346(5) 0.0242(9) Uani 1 1 d . . .
C8 C 0.3177(6) 0.09824(14) 1.1331(5) 0.0333(11) Uani 1 1 d . . .
H8A H 0.3920 0.0896 1.1106 0.040 Uiso 1 1 calc R . .
C9 C 0.3292(7) 0.10708(16) 1.2644(6) 0.0439(15) Uani 1 1 d . . .
H9A H 0.4129 0.1048 1.3321 0.053 Uiso 1 1 calc R . .
C10 C 0.2221(8) 0.11901(16) 1.2982(6) 0.0478(17) Uani 1 1 d . . .
H10A H 0.2311 0.1244 1.3891 0.057 Uiso 1 1 calc R . .
C11 C 0.1001(7) 0.12324(16) 1.1993(6) 0.0432(14) Uani 1 1 d . . .
H11A H 0.0260 0.1317 1.2225 0.052 Uiso 1 1 calc R . .
C12 C 0.0865(6) 0.11507(13) 1.0666(5) 0.0323(11) Uani 1 1 d . . .
H12A H 0.0037 0.1182 0.9985 0.039 Uiso 1 1 calc R . .
C13 C 0.2482(6) 0.02329(13) 0.5435(5) 0.0339(12) Uani 1 1 d . . .
C14 C 0.1220(7) 0.03508(16) 0.4371(6) 0.0427(14) Uani 1 1 d . . .
H14A H 0.0459 0.0218 0.4422 0.064 Uiso 1 1 calc R . .
H14B H 0.1329 0.0327 0.3477 0.064 Uiso 1 1 calc R . .
H14C H 0.1062 0.0583 0.4531 0.064 Uiso 1 1 calc R . .
C15 C 0.3699(7) 0.04401(16) 0.5357(6) 0.0447(15) Uani 1 1 d . . .
H15A H 0.3555 0.0673 0.5531 0.067 Uiso 1 1 calc R . .
H15B H 0.3800 0.0418 0.4459 0.067 Uiso 1 1 calc R . .
H15C H 0.4508 0.0360 0.6033 0.067 Uiso 1 1 calc R . .
C16 C 0.2750(8) -0.01287(15) 0.5148(6) 0.0510(18) Uani 1 1 d . . .
H16A H 0.1995 -0.0266 0.5185 0.077 Uiso 1 1 calc R . .
H16B H 0.3565 -0.0205 0.5824 0.077 Uiso 1 1 calc R . .
H16C H 0.2859 -0.0145 0.4251 0.077 Uiso 1 1 calc R . .
C17 C 0.2634(6) -0.02771(12) 0.9964(5) 0.0312(11) Uani 1 1 d . . .
C18 C 0.2566(9) -0.02035(17) 1.1378(7) 0.058(2) Uani 1 1 d . . .
H18A H 0.1700 -0.0104 1.1316 0.087 Uiso 1 1 calc R . .
H18B H 0.3281 -0.0050 1.1831 0.087 Uiso 1 1 calc R . .
H18C H 0.2673 -0.0409 1.1894 0.087 Uiso 1 1 calc R . .
C19 C 0.1524(7) -0.05185(15) 0.9279(7) 0.0469(15) Uani 1 1 d . . .
H19A H 0.0657 -0.0418 0.9203 0.070 Uiso 1 1 calc R . .
H19B H 0.1629 -0.0721 0.9815 0.070 Uiso 1 1 calc R . .
H19C H 0.1571 -0.0571 0.8379 0.070 Uiso 1 1 calc R . .
C20 C 0.3998(6) -0.04329(14) 1.0095(6) 0.0414(14) Uani 1 1 d . . .
H20A H 0.4708 -0.0277 1.0542 0.062 Uiso 1 1 calc R . .
H20B H 0.4055 -0.0485 0.9197 0.062 Uiso 1 1 calc R . .
H20C H 0.4101 -0.0636 1.0628 0.062 Uiso 1 1 calc R . .
C21 C 0.1203(5) 0.18895(12) 0.8399(5) 0.0225(9) Uani 1 1 d . . .
C22 C 0.0743(5) 0.22036(12) 0.8686(5) 0.0249(9) Uani 1 1 d . . .
C23 C 0.1653(5) 0.24597(13) 0.8860(6) 0.0303(11) Uani 1 1 d . . .
H23A H 0.1376 0.2673 0.9039 0.036 Uiso 1 1 calc R . .
C24 C 0.2979(5) 0.24241(12) 0.8788(5) 0.0273(10) Uani 1 1 d . . .
C25 C 0.3413(5) 0.21184(12) 0.8563(5) 0.0251(9) Uani 1 1 d . . .
H25A H 0.4303 0.2088 0.8549 0.030 Uiso 1 1 calc R . .
C26 C 0.2522(5) 0.18484(11) 0.8351(5) 0.0222(9) Uani 1 1 d . . .
C27 C 0.4123(5) 0.14355(11) 0.8193(5) 0.0222(9) Uani 1 1 d . . .
C28 C 0.4405(5) 0.13083(12) 0.7082(5) 0.0295(10) Uani 1 1 d . . .
H28A H 0.3709 0.1274 0.6264 0.035 Uiso 1 1 calc R . .
C29 C 0.5741(6) 0.12291(15) 0.7173(6) 0.0376(12) Uani 1 1 d . . .
H29A H 0.5956 0.1146 0.6414 0.045 Uiso 1 1 calc R . .
C30 C 0.6741(5) 0.12761(17) 0.8408(6) 0.0429(15) Uani 1 1 d . . .
H30A H 0.7644 0.1226 0.8486 0.052 Uiso 1 1 calc R . .
C31 C 0.6422(5) 0.13918(15) 0.9486(7) 0.0401(14) Uani 1 1 d . . .
H31A H 0.7105 0.1415 1.0321 0.048 Uiso 1 1 calc R . .
C32 C 0.5127(5) 0.14773(14) 0.9405(5) 0.0315(11) Uani 1 1 d . . .
H32A H 0.4928 0.1563 1.0168 0.038 Uiso 1 1 calc R . .
C33 C -0.0659(5) 0.22472(13) 0.8803(6) 0.0333(12) Uani 1 1 d . . .
C34 C -0.1719(6) 0.21369(17) 0.7507(7) 0.0456(15) Uani 1 1 d . . .
H34A H -0.1571 0.1905 0.7327 0.068 Uiso 1 1 calc R . .
H34B H -0.1656 0.2273 0.6755 0.068 Uiso 1 1 calc R . .
H34C H -0.2607 0.2162 0.7612 0.068 Uiso 1 1 calc R . .
C35 C -0.0779(6) 0.20392(16) 0.9998(6) 0.0432(14) Uani 1 1 d . . .
H35A H -0.0614 0.1807 0.9847 0.065 Uiso 1 1 calc R . .
H35B H -0.1678 0.2063 1.0076 0.065 Uiso 1 1 calc R . .
H35C H -0.0121 0.2115 1.0829 0.065 Uiso 1 1 calc R . .
C36 C -0.0932(7) 0.26126(16) 0.9046(9) 0.058(2) Uani 1 1 d . . .
H36A H -0.0272 0.2690 0.9873 0.087 Uiso 1 1 calc R . .
H36B H -0.1829 0.2634 0.9134 0.087 Uiso 1 1 calc R . .
H36C H -0.0870 0.2746 0.8284 0.087 Uiso 1 1 calc R . .
C37 C 0.3853(5) 0.27329(13) 0.8919(6) 0.0358(12) Uani 1 1 d . . .
C38 C 0.3297(8) 0.29422(17) 0.7651(8) 0.060(2) Uani 1 1 d . . .
H38A H 0.3304 0.2813 0.6860 0.090 Uiso 1 1 calc R . .
H38B H 0.3851 0.3139 0.7712 0.090 Uiso 1 1 calc R . .
H38C H 0.2380 0.3008 0.7568 0.090 Uiso 1 1 calc R . .
C39 C 0.3856(8) 0.29318(19) 1.0159(9) 0.068(2) Uani 1 1 d . . .
H39A H 0.2940 0.2996 1.0091 0.102 Uiso 1 1 calc R . .
H39B H 0.4403 0.3130 1.0216 0.102 Uiso 1 1 calc R . .
H39C H 0.4225 0.2797 1.0967 0.102 Uiso 1 1 calc R . .
C40 C 0.5306(6) 0.26410(16) 0.9072(9) 0.0532(19) Uani 1 1 d . . .
H40A H 0.5343 0.2516 0.8281 0.080 Uiso 1 1 calc R . .
H40B H 0.5663 0.2506 0.9881 0.080 Uiso 1 1 calc R . .
H40C H 0.5839 0.2842 0.9153 0.080 Uiso 1 1 calc R . .
C1S C 0.7134(13) 0.1390(3) 0.3891(13) 0.037(4) Uani 0.38 1 d PD A 1
H1SA H 0.6380 0.1423 0.4257 0.044 Uiso 0.38 1 calc PR A 1
H1SB H 0.7973 0.1396 0.4650 0.044 Uiso 0.38 1 calc PR A 1
C2S C 0.754(3) 0.1234(3) 0.348(3) 0.055(6) Uiso 0.27 1 d PD B 2
H2SA H 0.8107 0.1197 0.2897 0.066 Uiso 0.27 1 calc PR B 2
H2SB H 0.8144 0.1246 0.4417 0.066 Uiso 0.27 1 calc PR B 2
Cl1 Cl 0.06527(13) 0.15123(3) 0.53170(12) 0.0324(3) Uani 1 1 d . . .
Cl2 Cl -0.09162(12) 0.09816(3) 0.68154(14) 0.0333(3) Uani 1 1 d . . .
Cl1S Cl 0.6974(8) 0.10009(15) 0.3076(7) 0.0609(18) Uani 0.38 1 d PD A 1
Cl2S Cl 0.7145(9) 0.16993(18) 0.2770(7) 0.0523(16) Uani 0.38 1 d PD A 1
Cl3S Cl 0.6640(8) 0.0901(2) 0.3389(10) 0.050(2) Uani 0.27 1 d PD B 2
Cl4S Cl 0.6861(13) 0.1607(2) 0.3105(13) 0.073(3) Uani 0.27 1 d PD B 2
N1 N 0.1801(4) 0.09333(9) 0.8984(4) 0.0222(8) Uani 1 1 d . . .
N2 N 0.2790(4) 0.15332(9) 0.8068(4) 0.0207(7) Uani 1 1 d . . .
O1 O 0.1897(3) 0.08585(8) 0.6648(3) 0.0215(6) Uani 1 1 d . . .
O2 O 0.0466(3) 0.16200(8) 0.8159(3) 0.0215(6) Uani 1 1 d . . .
Re1 Re 0.119862(18) 0.123809(4) 0.741852(17) 0.02054(5) Uani 1 1 d . . .

loop_
_atom_site_aniso_label
_atom_site_aniso_U_11
_atom_site_aniso_U_22
_atom_site_aniso_U_33
_atom_site_aniso_U_23
_atom_site_aniso_U_13
_atom_site_aniso_U_12
C1 0.027(2) 0.021(2) 0.022(2) 0.0007(16) 0.0112(18) 0.0013(18)
C2 0.033(2) 0.021(2) 0.025(2) -0.0011(17) 0.0135(19) 0.0020(19)
C3 0.038(3) 0.019(2) 0.031(2) -0.0019(18) 0.014(2) 0.002(2)
C4 0.036(3) 0.019(2) 0.030(2) 0.0005(18) 0.014(2) -0.0010(19)
C5 0.034(3) 0.022(2) 0.024(2) 0.0015(17) 0.014(2) 0.0003(19)
C6 0.027(2) 0.018(2) 0.020(2) -0.0019(16) 0.0104(17) -0.0001(17)
C7 0.037(3) 0.018(2) 0.023(2) -0.0010(16) 0.0170(19) -0.0039(18)
C8 0.037(3) 0.033(3) 0.030(3) -0.003(2) 0.009(2) -0.005(2)
C9 0.054(4) 0.048(4) 0.028(3) -0.005(2) 0.008(3) -0.016(3)
C10 0.078(5) 0.044(4) 0.030(3) -0.006(2) 0.029(3) -0.015(3)
C11 0.062(4) 0.041(3) 0.039(3) -0.002(3) 0.033(3) 0.008(3)
C12 0.039(3) 0.034(3) 0.030(2) 0.001(2) 0.019(2) 0.002(2)
C13 0.052(3) 0.027(3) 0.029(3) -0.001(2) 0.021(2) 0.005(2)
C14 0.058(4) 0.041(3) 0.028(3) -0.004(2) 0.011(3) 0.003(3)
C15 0.055(4) 0.047(4) 0.046(3) 0.003(3) 0.036(3) 0.007(3)
C16 0.091(5) 0.035(3) 0.038(3) -0.003(3) 0.036(4) 0.013(3)
C17 0.045(3) 0.018(2) 0.032(3) 0.0022(19) 0.015(2) 0.001(2)
C18 0.108(6) 0.037(4) 0.041(3) 0.010(3) 0.039(4) 0.007(4)
C19 0.051(4) 0.028(3) 0.060(4) 0.012(3) 0.015(3) -0.004(3)
C20 0.045(3) 0.029(3) 0.047(3) 0.010(2) 0.010(3) 0.003(2)
C21 0.022(2) 0.022(2) 0.026(2) -0.0006(17) 0.0112(18) 0.0016(17)
C22 0.024(2) 0.021(2) 0.034(2) -0.0032(18) 0.016(2) 0.0023(18)
C23 0.028(2) 0.024(2) 0.043(3) -0.005(2) 0.017(2) 0.0021(19)
C24 0.023(2) 0.023(2) 0.039(3) -0.004(2) 0.014(2) -0.0012(18)
C25 0.023(2) 0.021(2) 0.035(3) -0.0037(18) 0.015(2) -0.0011(18)
C26 0.023(2) 0.021(2) 0.024(2) 0.0003(17) 0.0094(18) 0.0023(17)
C27 0.023(2) 0.014(2) 0.034(2) 0.0057(17) 0.0155(19) 0.0042(16)
C28 0.033(3) 0.026(3) 0.035(3) 0.0004(19) 0.018(2) 0.004(2)
C29 0.032(3) 0.041(3) 0.042(3) 0.001(3) 0.015(2) 0.008(2)
C30 0.022(2) 0.062(4) 0.045(3) 0.016(3) 0.010(2) 0.010(3)
C31 0.025(3) 0.039(3) 0.054(4) 0.013(3) 0.009(2) 0.002(2)
C32 0.028(2) 0.034(3) 0.034(3) 0.006(2) 0.012(2) 0.004(2)
C33 0.026(2) 0.026(3) 0.055(3) -0.003(2) 0.023(2) 0.002(2)
C34 0.027(3) 0.052(4) 0.057(4) 0.001(3) 0.011(3) 0.008(3)
C35 0.039(3) 0.051(4) 0.051(4) -0.006(3) 0.031(3) 0.000(3)
C36 0.043(4) 0.034(3) 0.114(7) -0.011(4) 0.049(4) 0.006(3)
C37 0.027(3) 0.026(3) 0.059(4) -0.010(2) 0.020(3) -0.005(2)
C38 0.059(4) 0.031(3) 0.089(6) 0.007(3) 0.023(4) -0.012(3)
C39 0.066(5) 0.048(4) 0.099(6) -0.043(4) 0.039(5) -0.026(4)
C40 0.031(3) 0.031(3) 0.104(6) -0.011(3) 0.031(3) -0.009(2)
C1S 0.014(5) 0.074(12) 0.020(6) -0.014(7) 0.002(5) -0.015(6)
Cl1 0.0387(7) 0.0335(7) 0.0259(5) 0.0062(5) 0.0110(5) 0.0069(5)
Cl2 0.0261(6) 0.0342(7) 0.0406(7) -0.0062(5) 0.0116(5) -0.0062(5)
Cl1S 0.080(5) 0.032(3) 0.061(3) 0.002(2) 0.007(3) 0.007(3)
Cl2S 0.071(4) 0.039(4) 0.042(3) -0.010(2) 0.010(2) -0.012(3)
Cl3S 0.037(3) 0.031(4) 0.071(6) -0.008(3) 0.000(3) 0.005(3)
Cl4S 0.084(8) 0.030(5) 0.091(9) -0.026(5) 0.007(6) 0.009(5)
N1 0.0262(19) 0.0185(18) 0.0257(19) -0.0017(14) 0.0135(16) 0.0011(15)
N2 0.0219(18) 0.0196(18) 0.0220(17) 0.0009(14) 0.0089(15) 0.0013(14)
O1 0.0293(17) 0.0162(15) 0.0209(15) 0.0006(11) 0.0105(13) 0.0029(12)
O2 0.0218(15) 0.0180(15) 0.0288(16) -0.0005(12) 0.0139(13) 0.0047(12)
Re1 0.02208(8) 0.01908(9) 0.02264(8) -0.00048(7) 0.01007(6) 0.00103(7)

loop_
_atom_type_symbol
_atom_type_description
_atom_type_scat_dispersion_real
_atom_type_scat_dispersion_imag
_atom_type_scat_source
C C 0.0033 0.0016 'International Tables Vol C Tables 4.2.6.8 and 6.1.1.4'
H H 0.0000 0.0000 'International Tables Vol C Tables 4.2.6.8 and 6.1.1.4'
N N 0.0061 0.0033 'International Tables Vol C Tables 4.2.6.8 and 6.1.1.4'
O O 0.0106 0.0060 'International Tables Vol C Tables 4.2.6.8 and 6.1.1.4'
Cl Cl 0.1484 0.1585 'International Tables Vol C Tables 4.2.6.8 and 6.1.1.4'
Re Re -1.0185 7.2310 'International Tables Vol C Tables 4.2.6.8 and 6.1.1.4'

loop_
_geom_angle_atom_site_label_1
_geom_angle_atom_site_label_2
_geom_angle_atom_site_label_3
_geom_angle
O1 C1 C2 124.7(4)
O1 C1 C6 114.2(4)
C2 C1 C6 121.0(4)
C3 C2 C1 115.4(4)
C3 C2 C13 123.0(4)
C1 C2 C13 121.5(4)
C2 C3 C4 124.6(4)
C2 C3 H3A 117.7
C4 C3 H3A 117.7
C5 C4 C3 118.7(4)
C5 C4 C17 122.8(4)
C3 C4 C17 118.5(4)
C4 C5 C6 119.3(4)
C4 C5 H5A 120.4
C6 C5 H5A 120.4
N1 C6 C5 126.6(4)
N1 C6 C1 112.5(4)
C5 C6 C1 120.9(4)
C12 C7 C8 120.9(5)
C12 C7 N1 119.4(5)
C8 C7 N1 119.7(4)
C9 C8 C7 118.6(6)
C9 C8 H8A 120.7
C7 C8 H8A 120.7
C10 C9 C8 121.1(6)
C10 C9 H9A 119.4
C8 C9 H9A 119.4
C9 C10 C11 119.9(5)
C9 C10 H10A 120.0
C11 C10 H10A 120.0
C10 C11 C12 120.1(6)
C10 C11 H11A 120.0
C12 C11 H11A 120.0
C7 C12 C11 119.3(5)
C7 C12 H12A 120.3
C11 C12 H12A 120.3
C14 C13 C2 111.5(5)
C14 C13 C16 109.1(5)
C2 C13 C16 111.0(4)
C14 C13 C15 109.9(5)
C2 C13 C15 107.7(5)
C16 C13 C15 107.5(5)
C13 C14 H14A 109.5
C13 C14 H14B 109.5
H14A C14 H14B 109.5
C13 C14 H14C 109.5
H14A C14 H14C 109.5
H14B C14 H14C 109.5
C13 C15 H15A 109.5
C13 C15 H15B 109.5
H15A C15 H15B 109.5
C13 C15 H15C 109.5
H15A C15 H15C 109.5
H15B C15 H15C 109.5
C13 C16 H16A 109.5
C13 C16 H16B 109.5
H16A C16 H16B 109.5
C13 C16 H16C 109.5
H16A C16 H16C 109.5
H16B C16 H16C 109.5
C19 C17 C18 108.8(5)
C19 C17 C20 109.8(5)
C18 C17 C20 108.3(5)
C19 C17 C4 108.6(4)
C18 C17 C4 111.8(4)
C20 C17 C4 109.5(4)
C17 C18 H18A 109.5
C17 C18 H18B 109.5
H18A C18 H18B 109.5
C17 C18 H18C 109.5
H18A C18 H18C 109.5
H18B C18 H18C 109.5
C17 C19 H19A 109.5
C17 C19 H19B 109.5
H19A C19 H19B 109.5
C17 C19 H19C 109.5
H19A C19 H19C 109.5
H19B C19 H19C 109.5
C17 C20 H20A 109.5
C17 C20 H20B 109.5
H20A C20 H20B 109.5
C17 C20 H20C 109.5
H20A C20 H20C 109.5
H20B C20 H20C 109.5
O2 C21 C26 115.0(4)
O2 C21 C22 124.1(4)
C26 C21 C22 120.9(4)
C23 C22 C21 115.5(4)
C23 C22 C33 123.3(4)
C21 C22 C33 121.3(4)
C22 C23 C24 124.4(5)
C22 C23 H23A 117.8
C24 C23 H23A 117.8
C25 C24 C23 118.9(5)
C25 C24 C37 122.2(4)
C23 C24 C37 118.8(4)
C24 C25 C26 119.3(4)
C24 C25 H25A 120.4
C26 C25 H25A 120.4
N2 C26 C25 126.1(4)
N2 C26 C21 112.9(4)
C25 C26 C21 121.0(4)
C28 C27 C32 120.8(5)
C28 C27 N2 119.1(4)
C32 C27 N2 120.2(4)
C27 C28 C29 119.5(5)
C27 C28 H28A 120.3
C29 C28 H28A 120.3
C30 C29 C28 118.7(5)
C30 C29 H29A 120.7
C28 C29 H29A 120.7
C31 C30 C29 120.2(5)
C31 C30 H30A 119.9
C29 C30 H30A 119.9
C30 C31 C32 121.8(6)
C30 C31 H31A 119.1
C32 C31 H31A 119.1
C27 C32 C31 119.1(5)
C27 C32 H32A 120.5
C31 C32 H32A 120.5
C22 C33 C34 110.8(5)
C22 C33 C35 108.8(5)
C34 C33 C35 109.6(5)
C22 C33 C36 110.9(4)
C34 C33 C36 107.6(5)
C35 C33 C36 109.0(5)
C33 C34 H34A 109.5
C33 C34 H34B 109.5
H34A C34 H34B 109.5
C33 C34 H34C 109.5
H34A C34 H34C 109.5
H34B C34 H34C 109.5
C33 C35 H35A 109.5
C33 C35 H35B 109.5
H35A C35 H35B 109.5
C33 C35 H35C 109.5
H35A C35 H35C 109.5
H35B C35 H35C 109.5
C33 C36 H36A 109.5
C33 C36 H36B 109.5
H36A C36 H36B 109.5
C33 C36 H36C 109.5
H36A C36 H36C 109.5
H36B C36 H36C 109.5
C39 C37 C38 110.0(6)
C39 C37 C24 110.6(5)
C38 C37 C24 108.4(5)
C39 C37 C40 107.3(6)
C38 C37 C40 109.3(6)
C24 C37 C40 111.3(5)
C37 C38 H38A 109.5
C37 C38 H38B 109.5
H38A C38 H38B 109.5
C37 C38 H38C 109.5
H38A C38 H38C 109.5
H38B C38 H38C 109.5
C37 C39 H39A 109.5
C37 C39 H39B 109.5
H39A C39 H39B 109.5
C37 C39 H39C 109.5
H39A C39 H39C 109.5
H39B C39 H39C 109.5
C37 C40 H40A 109.5
C37 C40 H40B 109.5
H40A C40 H40B 109.5
C37 C40 H40C 109.5
H40A C40 H40C 109.5
H40B C40 H40C 109.5
Cl2S C1S Cl1S 110.0(8)
Cl2S C1S H1SA 109.7
Cl1S C1S H1SA 109.7
Cl2S C1S H1SB 109.7
Cl1S C1S H1SB 109.7
H1SA C1S H1SB 108.2
Cl3S C2S Cl4S 122.5(18)
Cl3S C2S H2SA 106.7
Cl4S C2S H2SA 106.7
Cl3S C2S H2SB 106.7
Cl4S C2S H2SB 106.7
H2SA C2S H2SB 106.6
C6 N1 C7 119.6(4)
C6 N1 Re1 115.7(3)
C7 N1 Re1 124.7(3)
C26 N2 C27 120.3(4)
C26 N2 Re1 115.3(3)
C27 N2 Re1 124.3(3)
C1 O1 Re1 116.8(3)
C21 O2 Re1 116.3(3)
O1 Re1 O2 178.84(13)
O1 Re1 N1 77.67(14)
O2 Re1 N1 103.18(14)
O1 Re1 N2 103.04(14)
O2 Re1 N2 77.71(14)
N1 Re1 N2 93.99(16)
O1 Re1 Cl2 89.25(10)
O2 Re1 Cl2 89.99(10)
N1 Re1 Cl2 89.02(12)
N2 Re1 Cl2 167.70(11)
O1 Re1 Cl1 90.19(9)
O2 Re1 Cl1 88.95(10)
N1 Re1 Cl1 167.86(11)
N2 Re1 Cl1 88.52(11)
Cl2 Re1 Cl1 91.03(5)

loop_
_geom_bond_atom_site_label_1
_geom_bond_atom_site_label_2
_geom_bond_distance
C1 O1 1.324(5)
C1 C2 1.417(6)
C1 C6 1.423(6)
C2 C3 1.389(7)
C2 C13 1.536(7)
C3 C4 1.434(7)
C3 H3A 0.9500
C4 C5 1.367(7)
C4 C17 1.539(7)
C5 C6 1.414(6)
C5 H5A 0.9500
C6 N1 1.366(6)
C7 C12 1.382(7)
C7 C8 1.395(7)
C7 N1 1.430(6)
C8 C9 1.386(8)
C8 H8A 0.9500
C9 C10 1.369(10)
C9 H9A 0.9500
C10 C11 1.390(10)
C10 H10A 0.9500
C11 C12 1.389(7)
C11 H11A 0.9500
C12 H12A 0.9500
C13 C14 1.524(8)
C13 C16 1.539(8)
C13 C15 1.555(9)
C14 H14A 0.9800
C14 H14B 0.9800
C14 H14C 0.9800
C15 H15A 0.9800
C15 H15B 0.9800
C15 H15C 0.9800
C16 H16A 0.9800
C16 H16B 0.9800
C16 H16C 0.9800
C17 C19 1.524(8)
C17 C18 1.529(8)
C17 C20 1.537(8)
C18 H18A 0.9800
C18 H18B 0.9800
C18 H18C 0.9800
C19 H19A 0.9800
C19 H19B 0.9800
C19 H19C 0.9800
C20 H20A 0.9800
C20 H20B 0.9800
C20 H20C 0.9800
C21 O2 1.319(6)
C21 C26 1.415(6)
C21 C22 1.427(6)
C22 C23 1.386(7)
C22 C33 1.528(7)
C23 C24 1.429(7)
C23 H23A 0.9500
C24 C25 1.365(7)
C24 C37 1.534(7)
C25 C26 1.414(7)
C25 H25A 0.9500
C26 N2 1.360(6)
C27 C28 1.382(7)
C27 C32 1.389(7)
C27 N2 1.426(6)
C28 C29 1.417(7)
C28 H28A 0.9500
C29 C30 1.406(8)
C29 H29A 0.9500
C30 C31 1.354(9)
C30 H30A 0.9500
C31 C32 1.384(7)
C31 H31A 0.9500
C32 H32A 0.9500
C33 C34 1.534(8)
C33 C35 1.542(8)
C33 C36 1.544(8)
C34 H34A 0.9800
C34 H34B 0.9800
C34 H34C 0.9800
C35 H35A 0.9800
C35 H35B 0.9800
C35 H35C 0.9800
C36 H36A 0.9800
C36 H36B 0.9800
C36 H36C 0.9800
C37 C39 1.524(9)
C37 C38 1.530(10)
C37 C40 1.534(8)
C38 H38A 0.9800
C38 H38B 0.9800
C38 H38C 0.9800
C39 H39A 0.9800
C39 H39B 0.9800
C39 H39C 0.9800
C40 H40A 0.9800
C40 H40B 0.9800
C40 H40C 0.9800
C1S Cl2S 1.719(12)
C1S Cl1S 1.774(13)
C1S H1SA 0.9900
C1S H1SB 0.9900
C2S Cl3S 1.633(18)
C2S Cl4S 1.665(18)
C2S H2SA 0.9900
C2S H2SB 0.9900
Cl1 Re1 2.3681(12)
Cl2 Re1 2.3616(13)
N1 Re1 1.991(4)
N2 Re1 2.000(4)
O1 Re1 1.980(3)
O2 Re1 1.989(3)

loop_
_geom_torsion_atom_site_label_1
_geom_torsion_atom_site_label_2
_geom_torsion_atom_site_label_3
_geom_torsion_atom_site_label_4
_geom_torsion
O1 C1 C2 C3 -179.6(5)
C6 C1 C2 C3 2.9(7)
O1 C1 C2 C13 0.2(8)
C6 C1 C2 C13 -177.3(5)
C1 C2 C3 C4 -1.4(8)
C13 C2 C3 C4 178.8(5)
C2 C3 C4 C5 -0.8(8)
C2 C3 C4 C17 179.1(5)
C3 C4 C5 C6 1.5(8)
C17 C4 C5 C6 -178.3(5)
C4 C5 C6 N1 179.5(5)
C4 C5 C6 C1 0.0(7)
O1 C1 C6 N1 0.3(6)
C2 C1 C6 N1 178.1(4)
O1 C1 C6 C5 180.0(4)
C2 C1 C6 C5 -2.3(7)
C12 C7 C8 C9 0.5(8)
N1 C7 C8 C9 -179.9(5)
C7 C8 C9 C10 1.1(9)
C8 C9 C10 C11 -1.7(10)
C9 C10 C11 C12 0.6(10)
C8 C7 C12 C11 -1.5(8)
N1 C7 C12 C11 178.9(5)
C10 C11 C12 C7 0.9(9)
C3 C2 C13 C14 123.3(6)
C1 C2 C13 C14 -56.4(7)
C3 C2 C13 C16 1.5(8)
C1 C2 C13 C16 -178.3(5)
C3 C2 C13 C15 -116.0(6)
C1 C2 C13 C15 64.3(6)
C5 C4 C17 C19 118.4(6)
C3 C4 C17 C19 -61.4(7)
C5 C4 C17 C18 -1.7(8)
C3 C4 C17 C18 178.5(6)
C5 C4 C17 C20 -121.7(6)
C3 C4 C17 C20 58.5(6)
O2 C21 C22 C23 -177.7(5)
C26 C21 C22 C23 2.2(7)
O2 C21 C22 C33 3.0(8)
C26 C21 C22 C33 -177.1(5)
C21 C22 C23 C24 -0.9(8)
C33 C22 C23 C24 178.4(5)
C22 C23 C24 C25 -1.5(8)
C22 C23 C24 C37 176.4(5)
C23 C24 C25 C26 2.6(8)
C37 C24 C25 C26 -175.2(5)
C24 C25 C26 N2 177.5(5)
C24 C25 C26 C21 -1.4(7)
O2 C21 C26 N2 -0.3(6)
C22 C21 C26 N2 179.9(4)
O2 C21 C26 C25 178.7(4)
C22 C21 C26 C25 -1.1(7)
C32 C27 C28 C29 -1.9(7)
N2 C27 C28 C29 176.2(5)
C27 C28 C29 C30 1.4(8)
C28 C29 C30 C31 0.6(9)
C29 C30 C31 C32 -2.1(10)
C28 C27 C32 C31 0.4(8)
N2 C27 C32 C31 -177.6(5)
C30 C31 C32 C27 1.6(9)
C23 C22 C33 C34 123.1(6)
C21 C22 C33 C34 -57.7(7)
C23 C22 C33 C35 -116.3(6)
C21 C22 C33 C35 62.9(6)
C23 C22 C33 C36 3.6(8)
C21 C22 C33 C36 -177.1(5)
C25 C24 C37 C39 -131.5(6)
C23 C24 C37 C39 50.6(8)
C25 C24 C37 C38 107.8(6)
C23 C24 C37 C38 -70.1(7)
C25 C24 C37 C40 -12.3(8)
C23 C24 C37 C40 169.8(6)
C5 C6 N1 C7 11.0(7)
C1 C6 N1 C7 -169.4(4)
C5 C6 N1 Re1 -167.1(4)
C1 C6 N1 Re1 12.5(5)
C12 C7 N1 C6 -121.1(5)
C8 C7 N1 C6 59.3(6)
C12 C7 N1 Re1 56.9(6)
C8 C7 N1 Re1 -122.7(4)
C25 C26 N2 C27 11.1(7)
C21 C26 N2 C27 -169.9(4)
C25 C26 N2 Re1 -166.6(4)
C21 C26 N2 Re1 12.4(5)
C28 C27 N2 C26 -122.0(5)
C32 C27 N2 C26 56.1(6)
C28 C27 N2 Re1 55.5(5)
C32 C27 N2 Re1 -126.4(4)
C2 C1 O1 Re1 169.1(4)
C6 C1 O1 Re1 -13.2(5)
C26 C21 O2 Re1 -12.1(5)
C22 C21 O2 Re1 167.8(4)
C1 O1 Re1 O2 -123(6)
C1 O1 Re1 N1 15.4(3)
C1 O1 Re1 N2 106.7(3)
C1 O1 Re1 Cl2 -73.8(3)
C1 O1 Re1 Cl1 -164.8(3)
C21 O2 Re1 O1 -116(6)
C21 O2 Re1 N1 105.7(3)
C21 O2 Re1 N2 14.4(3)
C21 O2 Re1 Cl2 -165.3(3)
C21 O2 Re1 Cl1 -74.3(3)
C6 N1 Re1 O1 -15.0(3)
C7 N1 Re1 O1 167.0(4)
C6 N1 Re1 O2 164.3(3)
C7 N1 Re1 O2 -13.8(4)
C6 N1 Re1 N2 -117.4(3)
C7 N1 Re1 N2 64.5(4)
C6 N1 Re1 Cl2 74.5(3)
C7 N1 Re1 Cl2 -103.5(4)
C6 N1 Re1 Cl1 -15.9(8)
C7 N1 Re1 Cl1 166.1(4)
C26 N2 Re1 O1 164.7(3)
C27 N2 Re1 O1 -12.9(4)
C26 N2 Re1 O2 -14.4(3)
C27 N2 Re1 O2 168.0(4)
C26 N2 Re1 N1 -117.0(3)
C27 N2 Re1 N1 65.4(4)
C26 N2 Re1 Cl2 -13.2(8)
C27 N2 Re1 Cl2 169.2(4)
C26 N2 Re1 Cl1 74.9(3)
C27 N2 Re1 Cl1 -102.8(3)
